data_1529845
loop_
_publ_author_name
'du Bois, A.'
'Abriel, W.'

_publ_section_title
;
 The Crystal Structure of Na Te F5
;
_journal_name_full 'Materials Research Bulletin'
_journal_page_first 633
_journal_page_last 638
_journal_volume 24
_journal_year 1989
_chemical_formula_sum 'F5 Na Te'
_chemical_name_systematic 'Na (Te F5)'
_space_group_IT_number 62
_symmetry_space_group_name_Hall '-P 2ac 2n'
_symmetry_space_group_name_H-M 'P n m a'
_cell_angle_alpha 90
_cell_angle_beta 90
_cell_angle_gamma 90
_cell_formula_units_Z 4
_cell_length_a 10.161
_cell_length_b 5.9187
_cell_length_c 7.1885
_cell_volume 432.316
_citation_journal_id_ASTM MRBUAC
_cod_data_source_file duBois_MRBUAC_1989_1782.cif
_cod_data_source_block F5Na1Te1
_cod_original_cell_volume 432.3158
_cod_original_formula_sum 'F5 Na1 Te1'
_cod_database_code 1529845

loop_
_symmetry_equiv_pos_as_xyz
x,y,z
-x+1/2,-y,z+1/2
x+1/2,-y+1/2,-z+1/2
-x,y+1/2,-z
-x,-y,-z
x-1/2,y,-z-1/2
-x-1/2,y-1/2,z-1/2
x,-y-1/2,z

loop_
_atom_site_label
_atom_site_type_symbol
_atom_site_fract_x
_atom_site_fract_y
_atom_site_fract_z
_atom_site_occupancy
_atom_site_U_iso_or_equiv
F3 F-1 0.1368 0.0271 0.557 1 0.0
Na1 Na+1 0.9952 0.25 0.3122 1 0.0
F2 F-1 0.4002 0.0215 0.6514 1 0.0
Te1 Te+4 0.2647 0.25 0.6556 1 0.0
F1 F-1 0.3073 0.25 0.4012 1 0.0
